data_7232641
loop_
_publ_author_name
'Angamuthu, Raja'
'Raje, Sakthi'

_publ_section_title
;
 Solvent-Free Synthesis and Reactivity of Nickel(II) Borohydride and
 Nickel(II) Hydride
;
_journal_name_full 'Green Chemistry'
_journal_paper_doi 10.1039/C8GC04058C
_journal_year 2019
_chemical_formula_moiety 'C18 H22 N6 Ni, 2(C24 H20 B), C2 H3 N'
_chemical_formula_sum 'C68 H65 B2 N7 Ni'
_chemical_formula_weight 1060.60
_space_group_crystal_system triclinic
_space_group_IT_number 2
_space_group_name_Hall '-P 1'
_space_group_name_H-M_alt 'P -1'
_symmetry_space_group_name_Hall '-P 1'
_symmetry_space_group_name_H-M 'P -1'
_atom_sites_solution_hydrogens geom
_atom_sites_solution_primary dual
_audit_creation_date 2018-10-05
_audit_creation_method
;
Olex2 1.2
(compiled 2018.05.29 svn.r3508 for OlexSys, GUI svn.r5506)
;
_audit_update_record
;
2018-11-09 deposited with the CCDC.    2019-04-18 downloaded from the CCDC.
;
_cell_angle_alpha 98.7500(10)
_cell_angle_beta 101.4640(10)
_cell_angle_gamma 103.6170(10)
_cell_formula_units_Z 2
_cell_length_a 11.5825(5)
_cell_length_b 13.5215(6)
_cell_length_c 19.6576(8)
_cell_measurement_reflns_used 9863
_cell_measurement_temperature 100(2)
_cell_measurement_theta_max 25.10
_cell_measurement_theta_min 2.30
_cell_volume 2867.7(2)
_computing_cell_refinement 'SAINT v8.34A (Bruker, 2013)'
_computing_data_reduction 'SAINT v8.34A (Bruker, 2013)'
_computing_molecular_graphics 'Olex2 (Dolomanov et al., 2009)'
_computing_publication_material 'Olex2 (Dolomanov et al., 2009)'
_computing_structure_refinement 'ShelXL (Sheldrick, 2015)'
_computing_structure_solution 'ShelXT (Sheldrick, 2015)'
_diffrn_ambient_temperature 100.0
_diffrn_measured_fraction_theta_full 0.997
_diffrn_measured_fraction_theta_max 0.997
_diffrn_measurement_device_type 'Bruker APEX-II CCD'
_diffrn_measurement_method '\f and \w scans'
_diffrn_radiation_type MoK\a
_diffrn_radiation_wavelength 0.71073
_diffrn_reflns_av_R_equivalents 0.0398
_diffrn_reflns_av_unetI/netI 0.0441
_diffrn_reflns_Laue_measured_fraction_full 0.997
_diffrn_reflns_Laue_measured_fraction_max 0.997
_diffrn_reflns_limit_h_max 13
_diffrn_reflns_limit_h_min -13
_diffrn_reflns_limit_k_max 16
_diffrn_reflns_limit_k_min -16
_diffrn_reflns_limit_l_max 23
_diffrn_reflns_limit_l_min -23
_diffrn_reflns_number 35330
_diffrn_reflns_point_group_measured_fraction_full 0.997
_diffrn_reflns_point_group_measured_fraction_max 0.997
_diffrn_reflns_theta_full 25.119
_diffrn_reflns_theta_max 25.119
_diffrn_reflns_theta_min 2.090
_exptl_absorpt_coefficient_mu 0.387
_exptl_absorpt_correction_T_max 0.7452
_exptl_absorpt_correction_T_min 0.6346
_exptl_absorpt_correction_type multi-scan
_exptl_absorpt_process_details
'SADABS-2014/4 (Bruker,2014/4) was used for absorption correction. wR2(int) was 0.1176 before and 0.0507 after correction. The Ratio of minimum to maximum transmission is 0.8516. The \l/2 correction factor is 0.00150.'
_exptl_crystal_colour violet
_exptl_crystal_colour_primary violet
_exptl_crystal_density_diffrn 1.228
_exptl_crystal_description prism
_exptl_crystal_F_000 1120
_exptl_crystal_size_max 0.22
_exptl_crystal_size_mid 0.2
_exptl_crystal_size_min 0.18
_refine_diff_density_max 0.388
_refine_diff_density_min -0.349
_refine_diff_density_rms 0.055
_refine_ls_extinction_method none
_refine_ls_goodness_of_fit_ref 0.964
_refine_ls_hydrogen_treatment constr
_refine_ls_matrix_type full
_refine_ls_number_parameters 706
_refine_ls_number_reflns 10208
_refine_ls_number_restraints 0
_refine_ls_restrained_S_all 0.964
_refine_ls_R_factor_all 0.0588
_refine_ls_R_factor_gt 0.0419
_refine_ls_shift/su_max 0.001
_refine_ls_shift/su_mean 0.000
_refine_ls_structure_factor_coef Fsqd
_refine_ls_weighting_details 'w=1/[\s^2^(Fo^2^)+(0.1000P)^2^] where P=(Fo^2^+2Fc^2^)/3'
_refine_ls_weighting_scheme calc
_refine_ls_wR_factor_gt 0.1188
_refine_ls_wR_factor_ref 0.1326
_reflns_Friedel_coverage 0.000
_reflns_number_gt 8203
_reflns_number_total 10208
_reflns_threshold_expression 'I > 2\s(I)'
_cod_data_source_file c8gc04058c2.cif
_cod_data_source_block '[(LH)Ni(CH3CN)2](BPh4)2'
_cod_database_code 7232641
_shelx_shelxl_version_number 2016/4
_shelx_space_group_comment
;
The symmetry employed for this shelxl refinement is uniquely defined
by the following loop, which should always be used as a source of
symmetry information in preference to the above space-group names.
They are only intended as comments.
;
_shelx_estimated_absorpt_t_max 0.934
_shelx_estimated_absorpt_t_min 0.920
_olex2_refinement_description
;
1. Fixed Uiso
 At 1.2 times of:
  All C(H) groups, All C(H,H) groups, All N(H) groups
 At 1.5 times of:
  All C(H,H,H) groups
2.a Ternary CH refined with riding coordinates:
 N4(H4), N2(H2)
2.b Secondary CH2 refined with riding coordinates:
 C00O(H00A,H00B), C00R(H00C,H00D), C00U(H00F,H00G), C01Q(H01A,H01B)
2.c Aromatic/amide H refined with riding coordinates:
 C009(H009), C00C(H00H), C00E(H00E), C00G(H00J), C00I(H00I), C00J(H00K),
 C00M(H00M), C00N(H00N), C00P(H00P), C00Q(H00Q), C00S(H00S), C00T(H00T),
 C00V(H00V), C00W(H00W), C00Z(H00Z), C010(H010), C012(H012), C014(H014),
 C015(H015), C017(H017), C018(H018), C019(H019), C01A(H01J), C01B(H01G),
 C01C(H01C), C01D(H01M), C01E(H01H), C01F(H01P), C01G(H01I), C01H(H01Q),
 C01I(H01S), C01J(H01T), C01K(H01K), C01L(H01L), C01M(H01U), C01N(H01N),
 C01O(H01O), C01P(H01W), C01R(H01R), C01S(H01Z), C01T(H01), C01U(H0AA),
 C01V(H01V), C01X(H01X), C01Y(H01Y), C021(H021)
2.d Idealised Me refined as rotating group:
 C01Z(H01D,H01E,H01F), C020(H02D,H02E,H02F), C025(H02A,H02B,H02C)
;
_olex2_submission_special_instructions 'No special instructions were received'

loop_
_space_group_symop_operation_xyz
'x, y, z'
'-x, -y, -z'

loop_
_atom_site_label
_atom_site_type_symbol
_atom_site_fract_x
_atom_site_fract_y
_atom_site_fract_z
_atom_site_U_iso_or_equiv
_atom_site_adp_type
_atom_site_occupancy
_atom_site_site_symmetry_order
_atom_site_calc_flag
_atom_site_refinement_flags_posn
Ni1 Ni -0.01820(2) 0.22148(2) 0.71312(2) 0.01870(11) Uani 1 1 d .
N1 N 0.01127(15) 0.12122(13) 0.77501(9) 0.0167(4) Uani 1 1 d .
N3 N -0.16915(15) 0.22054(13) 0.74842(9) 0.0173(4) Uani 1 1 d .
N1S N -0.04454(17) 0.32921(14) 0.65314(9) 0.0245(4) Uani 1 1 d .
N4 N 0.06319(15) 0.32905(13) 0.81328(9) 0.0199(4) Uani 1 1 d .
H4 H 0.123726 0.390353 0.806104 0.024 Uiso 1 1 calc R
N2S N 0.14182(18) 0.22179(15) 0.68308(10) 0.0257(4) Uani 1 1 d .
N2 N -0.14110(16) 0.07849(13) 0.64573(9) 0.0215(4) Uani 1 1 d .
H2 H -0.132843 0.075672 0.595845 0.026 Uiso 1 1 calc R
C008 C 0.07175(18) 0.15871(16) 0.84301(10) 0.0176(4) Uani 1 1 d .
C009 C 1.01357(19) 0.75007(15) 0.96202(11) 0.0204(5) Uani 1 1 d .
H009 H 0.980826 0.758130 1.002512 0.025 Uiso 1 1 calc R
C00A C -0.15745(19) 0.28365(16) 0.81010(11) 0.0196(5) Uani 1 1 d .
C00B C -0.04232(18) 0.01940(16) 0.75046(11) 0.0191(5) Uani 1 1 d .
C00C C -0.02539(19) 0.22460(15) 0.34438(11) 0.0204(5) Uani 1 1 d .
H00H H -0.072371 0.200834 0.296659 0.024 Uiso 1 1 calc R
C00D C 0.75405(19) 0.55089(16) 0.92866(10) 0.0184(5) Uani 1 1 d .
C00E C 0.08323(18) 0.09271(16) 0.88992(11) 0.0197(5) Uani 1 1 d .
H00E H 0.125667 0.119326 0.938309 0.024 Uiso 1 1 calc R
C00F C -0.27179(19) 0.14415(16) 0.71758(11) 0.0212(5) Uani 1 1 d .
C00G C -0.17021(19) 0.01125(16) 0.45650(10) 0.0187(5) Uani 1 1 d .
H00J H -0.087619 0.039243 0.455089 0.022 Uiso 1 1 calc R
C00H C -0.25785(18) 0.05967(15) 0.42907(10) 0.0170(4) Uani 1 1 d .
C00I C 0.8031(2) 0.44617(16) 1.01598(11) 0.0211(5) Uani 1 1 d .
H00I H 0.863160 0.430503 1.049945 0.025 Uiso 1 1 calc R
C00J C -0.00819(19) 0.24790(15) 0.46814(11) 0.0201(5) Uani 1 1 d .
H00K H -0.043742 0.240329 0.507298 0.024 Uiso 1 1 calc R
C00K C -0.28037(18) 0.25450(16) 0.41982(10) 0.0179(4) Uani 1 1 d .
C00L C -0.30204(18) 0.10704(15) 0.30509(11) 0.0172(4) Uani 1 1 d .
C00M C 0.65694(18) 0.73441(17) 0.97109(11) 0.0203(5) Uani 1 1 d .
H00M H 0.629292 0.668931 0.983117 0.024 Uiso 1 1 calc R
C00N C -0.2533(2) 0.27353(17) 0.84331(12) 0.0245(5) Uani 1 1 d .
H00N H -0.245969 0.319221 0.886688 0.029 Uiso 1 1 calc R
C00O C 0.12853(19) 0.27525(16) 0.86178(11) 0.0213(5) Uani 1 1 d .
H00A H 0.126530 0.302366 0.911115 0.026 Uiso 1 1 calc R
H00B H 0.215334 0.290403 0.859353 0.026 Uiso 1 1 calc R
C00P C -0.37795(19) 0.01321(16) 0.43271(11) 0.0200(5) Uani 1 1 d .
H00P H -0.441620 0.041817 0.413637 0.024 Uiso 1 1 calc R
C00Q C -0.1987(2) -0.07652(16) 0.48591(11) 0.0219(5) Uani 1 1 d .
H00Q H -0.136211 -0.107447 0.503213 0.026 Uiso 1 1 calc R
C00R C -0.1045(2) -0.00948(16) 0.67203(11) 0.0241(5) Uani 1 1 d .
H00C H -0.047938 -0.031786 0.645176 0.029 Uiso 1 1 calc R
H00D H -0.178049 -0.068974 0.663316 0.029 Uiso 1 1 calc R
C00S C 0.66302(18) 0.66775(17) 0.76154(11) 0.0201(5) Uani 1 1 d .
H00S H 0.663945 0.736082 0.782614 0.024 Uiso 1 1 calc R
C00T C 0.63172(19) 0.49189(16) 0.91619(11) 0.0215(5) Uani 1 1 d .
H00T H 0.571468 0.505517 0.881195 0.026 Uiso 1 1 calc R
C00U C -0.03570(19) 0.36450(16) 0.83807(11) 0.0221(5) Uani 1 1 d .
H00F H -0.041548 0.429552 0.822120 0.027 Uiso 1 1 calc R
H00G H -0.015380 0.379857 0.890602 0.027 Uiso 1 1 calc R
C00V C 0.0993(2) 0.27458(16) 0.35724(12) 0.0233(5) Uani 1 1 d .
H00V H 0.135573 0.283954 0.318529 0.028 Uiso 1 1 calc R
C00W C 1.1378(2) 0.79369(16) 0.97033(12) 0.0256(5) Uani 1 1 d .
H00W H 1.188349 0.829262 1.015835 0.031 Uiso 1 1 calc R
C00X C -0.08360(19) 0.20827(15) 0.39912(11) 0.0173(4) Uani 1 1 d .
C00Y C 0.93376(19) 0.69464(15) 0.89684(11) 0.0186(5) Uani 1 1 d .
C00Z C -0.40324(19) 0.13363(17) 0.26904(11) 0.0228(5) Uani 1 1 d .
H00Z H -0.432626 0.184610 0.293823 0.027 Uiso 1 1 calc R
C010 C 0.61710(19) 0.81793(17) 0.99935(11) 0.0225(5) Uani 1 1 d .
H010 H 0.563286 0.808100 1.029954 0.027 Uiso 1 1 calc R
C011 C -0.05170(19) 0.39231(17) 0.62162(11) 0.0234(5) Uani 1 1 d .
C012 C -0.33508(19) 0.26041(17) 0.47713(11) 0.0222(5) Uani 1 1 d .
H012 H -0.345193 0.203969 0.500898 0.027 Uiso 1 1 calc R
C013 C 0.71644(18) 0.60861(16) 0.80411(11) 0.0182(5) Uani 1 1 d .
C014 C 0.03100(19) -0.01332(16) 0.86425(11) 0.0201(5) Uani 1 1 d .
H014 H 0.039651 -0.060486 0.894889 0.024 Uiso 1 1 calc R
C015 C 0.77239(19) 0.84377(16) 0.91146(11) 0.0201(5) Uani 1 1 d .
H015 H 0.826619 0.854815 0.881182 0.024 Uiso 1 1 calc R
C016 C 0.73641(18) 0.74386(16) 0.92554(10) 0.0170(4) Uani 1 1 d .
C017 C 0.6550(2) 0.91470(18) 0.98335(11) 0.0259(5) Uani 1 1 d .
H017 H 0.627687 0.971483 1.002338 0.031 Uiso 1 1 calc R
C018 C -0.03365(19) -0.05049(16) 0.79412(11) 0.0203(5) Uani 1 1 d .
H018 H -0.071319 -0.122795 0.776448 0.024 Uiso 1 1 calc R
C019 C -0.40738(19) -0.07290(16) 0.46309(11) 0.0231(5) Uani 1 1 d .
H019 H -0.489497 -0.100633 0.465478 0.028 Uiso 1 1 calc R
C01A C 0.11534(19) 0.29737(15) 0.48151(12) 0.0220(5) Uani 1 1 d .
H01J H 0.162844 0.322537 0.529053 0.026 Uiso 1 1 calc R
C01B C 0.6811(2) 0.39227(16) 1.00331(11) 0.0235(5) Uani 1 1 d .
H01G H 0.656494 0.340334 1.029088 0.028 Uiso 1 1 calc R
C01C C -0.3701(2) 0.12882(17) 0.74823(12) 0.0275(5) Uani 1 1 d .
H01C H -0.442898 0.074454 0.726664 0.033 Uiso 1 1 calc R
C01D C -0.4627(2) 0.08897(18) 0.19872(12) 0.0293(5) Uani 1 1 d .
H01M H -0.531049 0.109719 0.176325 0.035 Uiso 1 1 calc R
C01E C 0.60850(19) 0.63042(18) 0.68944(11) 0.0245(5) Uani 1 1 d .
H01H H 0.571527 0.672521 0.662587 0.029 Uiso 1 1 calc R
C01F C -0.3176(2) -0.11856(16) 0.48993(11) 0.0234(5) Uani 1 1 d .
H01P H -0.337356 -0.177469 0.510649 0.028 Uiso 1 1 calc R
C01G C 0.83778(19) 0.52359(15) 0.97879(10) 0.0171(4) Uani 1 1 d .
H01I H 0.922174 0.559350 0.987979 0.021 Uiso 1 1 calc R
C01H C -0.26642(19) 0.34273(16) 0.38881(11) 0.0215(5) Uani 1 1 d .
H01Q H -0.228223 0.343532 0.350291 0.026 Uiso 1 1 calc R
C01I C 0.16992(19) 0.31027(16) 0.42568(12) 0.0218(5) Uani 1 1 d .
H01S H 0.255028 0.343346 0.434532 0.026 Uiso 1 1 calc R
C01J C -0.3055(2) 0.42770(17) 0.41165(11) 0.0258(5) Uani 1 1 d .
H01T H -0.294236 0.485261 0.388967 0.031 Uiso 1 1 calc R
C01K C 0.5949(2) 0.41481(16) 0.95255(12) 0.0236(5) Uani 1 1 d .
H01K H 0.510951 0.377487 0.942772 0.028 Uiso 1 1 calc R
C01L C 0.9895(2) 0.68563(18) 0.83981(12) 0.0249(5) Uani 1 1 d .
H01L H 0.940827 0.647133 0.794522 0.030 Uiso 1 1 calc R
C01M C -0.4228(2) 0.01460(18) 0.16133(12) 0.0288(6) Uani 1 1 d .
H01U H -0.462257 -0.015378 0.112881 0.035 Uiso 1 1 calc R
C01N C -0.3589(2) 0.19576(18) 0.81185(12) 0.0283(5) Uani 1 1 d .
H01N H -0.425560 0.187449 0.833862 0.034 Uiso 1 1 calc R
C01O C 0.7340(2) 0.92636(17) 0.93873(11) 0.0233(5) Uani 1 1 d .
H01O H 0.761748 0.992045 0.927006 0.028 Uiso 1 1 calc R
C01P C -0.3616(2) 0.42900(18) 0.46821(12) 0.0276(5) Uani 1 1 d .
H01W H -0.389884 0.486814 0.484007 0.033 Uiso 1 1 calc R
C01Q C -0.2682(2) 0.08014(18) 0.64857(11) 0.0261(5) Uani 1 1 d .
H01A H -0.319081 0.007992 0.642722 0.031 Uiso 1 1 calc R
H01B H -0.303843 0.109208 0.608706 0.031 Uiso 1 1 calc R
C01R C 0.6081(2) 0.53262(18) 0.65702(11) 0.0260(5) Uani 1 1 d .
H01R H 0.571172 0.506924 0.607818 0.031 Uiso 1 1 calc R
C01S C -0.3752(2) 0.34550(17) 0.50068(12) 0.0266(5) Uani 1 1 d .
H01Z H -0.412424 0.345889 0.539607 0.032 Uiso 1 1 calc R
C01T C -0.3245(2) -0.01593(18) 0.19525(12) 0.0290(5) Uani 1 1 d .
H01 H -0.296543 -0.067794 0.170316 0.035 Uiso 1 1 calc R
C01U C -0.2671(2) 0.02937(17) 0.26566(11) 0.0242(5) Uani 1 1 d .
H0AA H -0.200645 0.006442 0.288187 0.029 Uiso 1 1 calc R
C01V C 0.7138(2) 0.50971(17) 0.76885(11) 0.0252(5) Uani 1 1 d .
H01V H 0.749111 0.466463 0.795426 0.030 Uiso 1 1 calc R
C01W C 0.2430(2) 0.23417(19) 0.68465(12) 0.0320(6) Uani 1 1 d .
C01X C 0.6620(2) 0.47217(18) 0.69686(12) 0.0283(5) Uani 1 1 d .
H01X H 0.663539 0.405003 0.674919 0.034 Uiso 1 1 calc R
C01Y C 1.1138(2) 0.73125(19) 0.84735(13) 0.0300(6) Uani 1 1 d .
H01Y H 1.147488 0.724870 0.807141 0.036 Uiso 1 1 calc R
C01Z C -0.0603(2) 0.47162(18) 0.58028(13) 0.0344(6) Uani 1 1 d .
H01D H -0.104699 0.438428 0.531166 0.052 Uiso 1 1 calc GR
H01E H 0.022286 0.512319 0.581113 0.052 Uiso 1 1 calc GR
H01F H -0.104123 0.517691 0.600631 0.052 Uiso 1 1 calc GR
C020 C 0.3969(2) 0.65099(19) 0.81594(13) 0.0329(6) Uani 1 1 d .
H02D H 0.407981 0.672397 0.771693 0.049 Uiso 1 1 calc GR
H02E H 0.476524 0.669075 0.850132 0.049 Uiso 1 1 calc GR
H02F H 0.342739 0.686865 0.835626 0.049 Uiso 1 1 calc GR
C021 C 1.1879(2) 0.78524(18) 0.91221(13) 0.0291(6) Uani 1 1 d .
H021 H 1.272517 0.816388 0.917096 0.035 Uiso 1 1 calc R
C022 C 0.3431(2) 0.5406(2) 0.80181(13) 0.0380(6) Uani 1 1 d .
B1 B -0.2308(2) 0.15756(19) 0.38866(12) 0.0180(5) Uani 1 1 d .
N7 N 0.3015(3) 0.4527(2) 0.79088(15) 0.0687(8) Uani 1 1 d .
C025 C 0.3733(2) 0.2501(3) 0.68844(16) 0.0563(9) Uani 1 1 d .
H02A H 0.397988 0.296672 0.657135 0.084 Uiso 1 1 calc GR
H02B H 0.388997 0.183023 0.673363 0.084 Uiso 1 1 calc GR
H02C H 0.420456 0.281245 0.737365 0.084 Uiso 1 1 calc GR
B2 B 0.7860(2) 0.64891(19) 0.88911(12) 0.0185(5) Uani 1 1 d .

loop_
_atom_site_aniso_label
_atom_site_aniso_U_11
_atom_site_aniso_U_22
_atom_site_aniso_U_33
_atom_site_aniso_U_23
_atom_site_aniso_U_13
_atom_site_aniso_U_12
Ni1 0.02295(17) 0.01973(17) 0.01538(16) 0.00590(11) 0.00459(11) 0.00825(13)
N1 0.0192(9) 0.0169(9) 0.0149(9) 0.0023(7) 0.0050(7) 0.0064(8)
N3 0.0203(9) 0.0175(9) 0.0144(9) 0.0052(7) 0.0013(7) 0.0067(8)
N1S 0.0312(11) 0.0269(10) 0.0193(10) 0.0090(8) 0.0074(8) 0.0118(9)
N4 0.0189(9) 0.0172(9) 0.0228(10) 0.0049(8) 0.0038(8) 0.0042(8)
N2S 0.0302(12) 0.0294(11) 0.0232(10) 0.0102(8) 0.0109(8) 0.0122(9)
N2 0.0270(10) 0.0250(10) 0.0154(9) 0.0053(7) 0.0043(8) 0.0130(9)
C008 0.0156(11) 0.0228(11) 0.0162(11) 0.0033(9) 0.0055(8) 0.0077(9)
C009 0.0224(12) 0.0151(11) 0.0255(12) 0.0065(9) 0.0077(9) 0.0054(9)
C00A 0.0235(12) 0.0183(11) 0.0179(11) 0.0048(9) 0.0023(9) 0.0090(9)
C00B 0.0185(11) 0.0222(11) 0.0192(11) 0.0034(9) 0.0065(9) 0.0096(10)
C00C 0.0235(12) 0.0153(11) 0.0205(11) 0.0002(9) 0.0039(9) 0.0052(9)
C00D 0.0224(11) 0.0184(11) 0.0150(11) 0.0002(8) 0.0068(9) 0.0067(9)
C00E 0.0195(11) 0.0254(12) 0.0166(11) 0.0072(9) 0.0040(9) 0.0092(10)
C00F 0.0236(12) 0.0191(11) 0.0196(11) 0.0029(9) 0.0007(9) 0.0078(10)
C00G 0.0155(11) 0.0190(11) 0.0195(11) 0.0006(9) 0.0028(8) 0.0043(9)
C00H 0.0184(11) 0.0194(11) 0.0116(10) -0.0002(8) 0.0030(8) 0.0052(9)
C00I 0.0281(12) 0.0189(11) 0.0164(11) 0.0025(9) 0.0049(9) 0.0081(10)
C00J 0.0262(12) 0.0157(11) 0.0200(11) 0.0059(9) 0.0057(9) 0.0074(10)
C00K 0.0126(10) 0.0214(11) 0.0160(11) 0.0022(9) -0.0010(8) 0.0027(9)
C00L 0.0164(11) 0.0164(10) 0.0185(11) 0.0056(8) 0.0056(8) 0.0016(9)
C00M 0.0189(11) 0.0219(11) 0.0178(11) 0.0032(9) 0.0030(9) 0.0031(9)
C00N 0.0286(13) 0.0225(12) 0.0235(12) 0.0014(9) 0.0092(10) 0.0090(11)
C00O 0.0205(11) 0.0236(12) 0.0187(11) 0.0045(9) 0.0015(9) 0.0063(10)
C00P 0.0189(11) 0.0219(11) 0.0204(11) 0.0021(9) 0.0048(9) 0.0091(9)
C00Q 0.0249(12) 0.0198(11) 0.0201(11) 0.0030(9) 0.0010(9) 0.0093(10)
C00R 0.0291(13) 0.0191(11) 0.0233(12) 0.0008(9) 0.0042(10) 0.0091(10)
C00S 0.0184(11) 0.0215(11) 0.0209(11) 0.0029(9) 0.0062(9) 0.0060(9)
C00T 0.0188(11) 0.0244(12) 0.0220(11) 0.0052(9) 0.0049(9) 0.0073(10)
C00U 0.0224(12) 0.0189(11) 0.0219(12) -0.0006(9) 0.0024(9) 0.0052(10)
C00V 0.0253(12) 0.0160(11) 0.0320(13) 0.0032(9) 0.0143(10) 0.0072(10)
C00W 0.0247(12) 0.0162(11) 0.0351(13) 0.0082(10) 0.0037(10) 0.0053(10)
C00X 0.0213(11) 0.0121(10) 0.0200(11) 0.0026(8) 0.0051(9) 0.0081(9)
C00Y 0.0222(11) 0.0157(10) 0.0225(11) 0.0097(9) 0.0075(9) 0.0085(9)
C00Z 0.0239(12) 0.0208(11) 0.0208(11) 0.0025(9) 0.0009(9) 0.0053(10)
C010 0.0179(11) 0.0275(12) 0.0207(11) -0.0003(9) 0.0052(9) 0.0065(10)
C011 0.0218(12) 0.0246(12) 0.0214(12) 0.0024(10) 0.0017(9) 0.0059(10)
C012 0.0216(12) 0.0218(12) 0.0218(12) 0.0002(9) 0.0061(9) 0.0057(10)
C013 0.0144(11) 0.0231(11) 0.0187(11) 0.0057(9) 0.0065(8) 0.0050(9)
C014 0.0210(11) 0.0227(12) 0.0223(12) 0.0100(9) 0.0084(9) 0.0107(10)
C015 0.0204(11) 0.0224(11) 0.0171(11) 0.0048(9) 0.0042(9) 0.0053(10)
C016 0.0129(10) 0.0212(11) 0.0127(10) 0.0012(8) -0.0025(8) 0.0026(9)
C017 0.0270(12) 0.0286(13) 0.0208(12) -0.0014(9) 0.0000(9) 0.0140(11)
C018 0.0212(11) 0.0190(11) 0.0223(11) 0.0045(9) 0.0073(9) 0.0069(9)
C019 0.0184(11) 0.0232(12) 0.0267(12) 0.0041(9) 0.0088(9) 0.0020(10)
C01A 0.0235(12) 0.0148(11) 0.0248(12) 0.0047(9) -0.0015(9) 0.0053(10)
C01B 0.0302(13) 0.0189(11) 0.0249(12) 0.0081(9) 0.0129(10) 0.0057(10)
C01C 0.0220(12) 0.0234(12) 0.0314(13) 0.0016(10) 0.0024(10) 0.0014(10)
C01D 0.0286(13) 0.0306(13) 0.0242(12) 0.0061(10) -0.0013(10) 0.0061(11)
C01E 0.0207(12) 0.0351(13) 0.0205(12) 0.0090(10) 0.0041(9) 0.0118(10)
C01F 0.0294(13) 0.0165(11) 0.0217(12) 0.0048(9) 0.0051(10) 0.0018(10)
C01G 0.0192(11) 0.0155(10) 0.0153(10) -0.0003(8) 0.0044(8) 0.0046(9)
C01H 0.0181(11) 0.0232(12) 0.0190(11) 0.0011(9) -0.0011(9) 0.0043(10)
C01I 0.0176(11) 0.0137(11) 0.0323(13) 0.0040(9) 0.0042(9) 0.0030(9)
C01J 0.0262(12) 0.0200(12) 0.0256(12) 0.0011(9) -0.0054(10) 0.0080(10)
C01K 0.0213(12) 0.0212(12) 0.0305(13) 0.0063(10) 0.0115(10) 0.0052(10)
C01L 0.0218(12) 0.0353(13) 0.0233(12) 0.0124(10) 0.0076(9) 0.0129(11)
C01M 0.0329(14) 0.0316(13) 0.0150(11) 0.0028(10) 0.0038(10) -0.0014(11)
C01N 0.0246(13) 0.0293(13) 0.0333(13) 0.0061(10) 0.0134(10) 0.0067(11)
C01O 0.0276(12) 0.0208(11) 0.0202(11) 0.0059(9) 0.0009(9) 0.0073(10)
C01P 0.0219(12) 0.0256(13) 0.0287(13) -0.0088(10) -0.0036(10) 0.0112(10)
C01Q 0.0229(12) 0.0280(12) 0.0218(12) -0.0027(9) -0.0031(9) 0.0086(10)
C01R 0.0257(12) 0.0335(13) 0.0160(11) -0.0005(10) 0.0025(9) 0.0085(11)
C01S 0.0228(12) 0.0306(13) 0.0223(12) -0.0040(10) 0.0057(9) 0.0055(11)
C01T 0.0277(13) 0.0290(13) 0.0247(13) -0.0062(10) 0.0117(10) 0.0001(11)
C01U 0.0197(12) 0.0247(12) 0.0259(12) 0.0018(10) 0.0053(9) 0.0043(10)
C01V 0.0307(13) 0.0260(12) 0.0211(12) 0.0057(9) 0.0040(10) 0.0131(11)
C01W 0.0371(16) 0.0376(15) 0.0253(13) 0.0045(11) 0.0109(11) 0.0163(13)
C01X 0.0365(14) 0.0250(12) 0.0220(12) -0.0024(10) 0.0068(10) 0.0108(11)
C01Y 0.0274(13) 0.0442(15) 0.0327(14) 0.0234(12) 0.0171(11) 0.0188(12)
C01Z 0.0405(15) 0.0256(13) 0.0333(14) 0.0138(11) -0.0019(11) 0.0057(12)
C020 0.0245(13) 0.0393(15) 0.0347(14) 0.0066(11) 0.0071(11) 0.0091(12)
C021 0.0187(12) 0.0274(13) 0.0479(16) 0.0215(11) 0.0111(11) 0.0083(10)
C022 0.0270(14) 0.0498(18) 0.0337(14) 0.0074(13) 0.0132(11) -0.0003(13)
B1 0.0191(13) 0.0213(13) 0.0148(12) 0.0040(10) 0.0049(10) 0.0071(11)
N7 0.069(2) 0.0489(17) 0.077(2) 0.0022(14) 0.0340(16) -0.0129(15)
C025 0.0356(16) 0.082(2) 0.0496(18) -0.0079(16) 0.0146(14) 0.0236(16)
B2 0.0212(13) 0.0201(12) 0.0161(12) 0.0053(10) 0.0053(10) 0.0074(11)

loop_
_atom_type_symbol
_atom_type_description
_atom_type_scat_dispersion_real
_atom_type_scat_dispersion_imag
_atom_type_scat_source
C C 0.0033 0.0016 'International Tables Vol C Tables 4.2.6.8 and 6.1.1.4'
H H 0.0000 0.0000 'International Tables Vol C Tables 4.2.6.8 and 6.1.1.4'
B B 0.0013 0.0007 'International Tables Vol C Tables 4.2.6.8 and 6.1.1.4'
N N 0.0061 0.0033 'International Tables Vol C Tables 4.2.6.8 and 6.1.1.4'
Ni Ni 0.3393 1.1124 'International Tables Vol C Tables 4.2.6.8 and 6.1.1.4'

loop_
_geom_angle_atom_site_label_1
_geom_angle_atom_site_label_2
_geom_angle_atom_site_label_3
_geom_angle
N1 Ni1 N3 86.72(7)
N1 Ni1 N1S 177.64(7)
N1 Ni1 N4 80.56(7)
N1 Ni1 N2S 90.43(7)
N1 Ni1 N2 80.10(7)
N3 Ni1 N1S 93.19(7)
N3 Ni1 N4 80.57(7)
N3 Ni1 N2S 176.46(7)
N3 Ni1 N2 80.30(7)
N1S Ni1 N4 97.10(7)
N1S Ni1 N2S 89.57(7)
N1S Ni1 N2 102.21(7)
N4 Ni1 N2 153.43(7)
N2S Ni1 N4 96.90(7)
N2S Ni1 N2 101.29(7)
C008 N1 Ni1 118.69(14)
C008 N1 C00B 121.23(17)
C00B N1 Ni1 119.55(13)
C00A N3 Ni1 118.12(14)
C00A N3 C00F 121.49(18)
C00F N3 Ni1 119.08(14)
C011 N1S Ni1 175.72(18)
Ni1 N4 H4 109.0
C00O N4 Ni1 107.67(12)
C00O N4 H4 109.0
C00U N4 Ni1 107.72(12)
C00U N4 H4 109.0
C00U N4 C00O 114.38(16)
C01W N2S Ni1 162.01(19)
Ni1 N2 H2 109.4
C00R N2 Ni1 107.68(12)
C00R N2 H2 109.4
C00R N2 C01Q 113.53(17)
C01Q N2 Ni1 107.40(12)
C01Q N2 H2 109.4
N1 C008 C00E 120.86(19)
N1 C008 C00O 114.51(17)
C00E C008 C00O 124.58(18)
C00W C009 H009 118.3
C00W C009 C00Y 123.3(2)
C00Y C009 H009 118.3
N3 C00A C00N 120.62(19)
N3 C00A C00U 114.84(18)
C00N C00A C00U 124.54(19)
N1 C00B C00R 114.12(17)
N1 C00B C018 120.84(19)
C018 C00B C00R 124.96(19)
C00V C00C H00H 118.8
C00V C00C C00X 122.4(2)
C00X C00C H00H 118.8
C00T C00D B2 119.20(18)
C01G C00D C00T 115.10(19)
C01G C00D B2 125.55(19)
C008 C00E H00E 120.9
C008 C00E C014 118.17(19)
C014 C00E H00E 120.9
N3 C00F C01C 120.9(2)
N3 C00F C01Q 114.18(19)
C01C C00F C01Q 124.9(2)
C00H C00G H00J 118.6
C00Q C00G H00J 118.6
C00Q C00G C00H 122.90(19)
C00G C00H C00P 115.09(18)
C00G C00H B1 124.62(18)
C00P C00H B1 120.09(18)
C01B C00I H00I 120.1
C01B C00I C01G 119.8(2)
C01G C00I H00I 120.1
C00X C00J H00K 118.6
C01A C00J H00K 118.6
C01A C00J C00X 122.9(2)
C012 C00K C01H 114.83(19)
C012 C00K B1 125.82(18)
C01H C00K B1 119.33(18)
C00Z C00L B1 124.03(19)
C01U C00L C00Z 114.94(19)
C01U C00L B1 120.97(18)
C010 C00M H00M 118.8
C010 C00M C016 122.3(2)
C016 C00M H00M 118.8
C00A C00N H00N 120.9
C01N C00N C00A 118.2(2)
C01N C00N H00N 120.9
N4 C00O C008 111.80(16)
N4 C00O H00A 109.3
N4 C00O H00B 109.3
C008 C00O H00A 109.3
C008 C00O H00B 109.3
H00A C00O H00B 107.9
C00H C00P H00P 118.6
C019 C00P C00H 122.7(2)
C019 C00P H00P 118.6
C00G C00Q H00Q 119.9
C01F C00Q C00G 120.2(2)
C01F C00Q H00Q 119.9
N2 C00R C00B 112.10(17)
N2 C00R H00C 109.2
N2 C00R H00D 109.2
C00B C00R H00C 109.2
C00B C00R H00D 109.2
H00C C00R H00D 107.9
C013 C00S H00S 118.7
C01E C00S H00S 118.7
C01E C00S C013 122.6(2)
C00D C00T H00T 118.5
C01K C00T C00D 123.0(2)
C01K C00T H00T 118.5
N4 C00U C00A 111.60(17)
N4 C00U H00F 109.3
N4 C00U H00G 109.3
C00A C00U H00F 109.3
C00A C00U H00G 109.3
H00F C00U H00G 108.0
C00C C00V H00V 119.9
C01I C00V C00C 120.3(2)
C01I C00V H00V 119.9
C009 C00W H00W 120.1
C021 C00W C009 119.8(2)
C021 C00W H00W 120.1
C00C C00X C00J 115.18(19)
C00C C00X B1 125.35(18)
C00J C00X B1 119.23(18)
C009 C00Y C01L 114.77(19)
C009 C00Y B2 121.39(18)
C01L C00Y B2 123.80(19)
C00L C00Z H00Z 118.5
C01D C00Z C00L 122.9(2)
C01D C00Z H00Z 118.5
C00M C010 H010 119.6
C017 C010 C00M 120.9(2)
C017 C010 H010 119.6
N1S C011 C01Z 178.9(2)
C00K C012 H012 118.7
C01S C012 C00K 122.6(2)
C01S C012 H012 118.7
C00S C013 C01V 115.29(19)
C00S C013 B2 125.17(19)
C01V C013 B2 119.46(18)
C00E C014 H014 119.9
C018 C014 C00E 120.15(19)
C018 C014 H014 119.9
C016 C015 H015 118.0
C01O C015 H015 118.0
C01O C015 C016 124.0(2)
C00M C016 B2 125.30(18)
C015 C016 C00M 114.36(19)
C015 C016 B2 120.34(18)
C010 C017 H017 121.0
C010 C017 C01O 118.0(2)
C01O C017 H017 121.0
C00B C018 C014 118.7(2)
C00B C018 H018 120.6
C014 C018 H018 120.6
C00P C019 H019 119.8
C01F C019 C00P 120.42(19)
C01F C019 H019 119.8
C00J C01A H01J 120.0
C00J C01A C01I 120.1(2)
C01I C01A H01J 120.0
C00I C01B H01G 120.4
C00I C01B C01K 119.30(19)
C01K C01B H01G 120.4
C00F C01C H01C 121.2
C00F C01C C01N 117.7(2)
C01N C01C H01C 121.2
C00Z C01D H01M 120.0
C01M C01D C00Z 120.0(2)
C01M C01D H01M 120.0
C00S C01E H01H 119.9
C01R C01E C00S 120.1(2)
C01R C01E H01H 119.9
C00Q C01F C019 118.62(19)
C00Q C01F H01P 120.7
C019 C01F H01P 120.7
C00D C01G H01I 118.5
C00I C01G C00D 122.9(2)
C00I C01G H01I 118.5
C00K C01H H01Q 118.4
C01J C01H C00K 123.2(2)
C01J C01H H01Q 118.4
C00V C01I C01A 119.1(2)
C00V C01I H01S 120.4
C01A C01I H01S 120.4
C01H C01J H01T 120.1
C01H C01J C01P 119.8(2)
C01P C01J H01T 120.1
C00T C01K C01B 119.8(2)
C00T C01K H01K 120.1
C01B C01K H01K 120.1
C00Y C01L H01L 118.9
C01Y C01L C00Y 122.3(2)
C01Y C01L H01L 118.9
C01D C01M H01U 120.4
C01D C01M C01T 119.1(2)
C01T C01M H01U 120.4
C00N C01N C01C 121.1(2)
C00N C01N H01N 119.5
C01C C01N H01N 119.5
C015 C01O C017 120.5(2)
C015 C01O H01O 119.8
C017 C01O H01O 119.8
C01J C01P H01W 120.5
C01S C01P C01J 119.0(2)
C01S C01P H01W 120.5
N2 C01Q C00F 111.99(17)
N2 C01Q H01A 109.2
N2 C01Q H01B 109.2
C00F C01Q H01A 109.2
C00F C01Q H01B 109.2
H01A C01Q H01B 107.9
C01E C01R H01R 120.4
C01E C01R C01X 119.3(2)
C01X C01R H01R 120.4
C012 C01S H01Z 119.7
C01P C01S C012 120.6(2)
C01P C01S H01Z 119.7
C01M C01T H01 120.1
C01M C01T C01U 119.8(2)
C01U C01T H01 120.1
C00L C01U H0AA 118.4
C01T C01U C00L 123.1(2)
C01T C01U H0AA 118.4
C013 C01V H01V 118.6
C01X C01V C013 122.9(2)
C01X C01V H01V 118.6
N2S C01W C025 178.7(3)
C01R C01X C01V 119.9(2)
C01R C01X H01X 120.0
C01V C01X H01X 120.0
C01L C01Y H01Y 119.6
C021 C01Y C01L 120.7(2)
C021 C01Y H01Y 119.6
C011 C01Z H01D 109.5
C011 C01Z H01E 109.5
C011 C01Z H01F 109.5
H01D C01Z H01E 109.5
H01D C01Z H01F 109.5
H01E C01Z H01F 109.5
H02D C020 H02E 109.5
H02D C020 H02F 109.5
H02E C020 H02F 109.5
C022 C020 H02D 109.5
C022 C020 H02E 109.5
C022 C020 H02F 109.5
C00W C021 H021 120.5
C01Y C021 C00W 119.1(2)
C01Y C021 H021 120.5
N7 C022 C020 179.3(3)
C00K B1 C00H 113.14(17)
C00K B1 C00L 110.96(17)
C00K B1 C00X 104.63(16)
C00L B1 C00H 104.35(16)
C00X B1 C00H 111.66(17)
C00X B1 C00L 112.31(17)
C01W C025 H02A 109.5
C01W C025 H02B 109.5
C01W C025 H02C 109.5
H02A C025 H02B 109.5
H02A C025 H02C 109.5
H02B C025 H02C 109.5
C00D B2 C00Y 112.72(17)
C00D B2 C013 108.27(17)
C00D B2 C016 108.65(16)
C00Y B2 C013 108.70(17)
C00Y B2 C016 107.97(17)
C013 B2 C016 110.54(17)

loop_
_geom_bond_atom_site_label_1
_geom_bond_atom_site_label_2
_geom_bond_distance
Ni1 N1 1.9973(17)
Ni1 N3 2.0033(17)
Ni1 N1S 2.0479(18)
Ni1 N4 2.1509(17)
Ni1 N2S 2.053(2)
Ni1 N2 2.1667(18)
N1 C008 1.338(3)
N1 C00B 1.338(3)
N3 C00A 1.335(3)
N3 C00F 1.339(3)
N1S C011 1.137(3)
N4 H4 1.0000
N4 C00O 1.481(2)
N4 C00U 1.479(3)
N2S C01W 1.138(3)
N2 H2 1.0000
N2 C00R 1.483(3)
N2 C01Q 1.490(3)
C008 C00E 1.387(3)
C008 C00O 1.513(3)
C009 H009 0.9500
C009 C00W 1.387(3)
C009 C00Y 1.403(3)
C00A C00N 1.386(3)
C00A C00U 1.506(3)
C00B C00R 1.514(3)
C00B C018 1.377(3)
C00C H00H 0.9500
C00C C00V 1.397(3)
C00C C00X 1.397(3)
C00D C00T 1.405(3)
C00D C01G 1.395(3)
C00D B2 1.642(3)
C00E H00E 0.9500
C00E C014 1.388(3)
C00F C01C 1.379(3)
C00F C01Q 1.508(3)
C00G H00J 0.9500
C00G C00H 1.397(3)
C00G C00Q 1.397(3)
C00H C00P 1.406(3)
C00H B1 1.644(3)
C00I H00I 0.9500
C00I C01B 1.382(3)
C00I C01G 1.394(3)
C00J H00K 0.9500
C00J C00X 1.407(3)
C00J C01A 1.382(3)
C00K C012 1.399(3)
C00K C01H 1.411(3)
C00K B1 1.635(3)
C00L C00Z 1.397(3)
C00L C01U 1.395(3)
C00L B1 1.643(3)
C00M H00M 0.9500
C00M C010 1.398(3)
C00M C016 1.404(3)
C00N H00N 0.9500
C00N C01N 1.372(3)
C00O H00A 0.9900
C00O H00B 0.9900
C00P H00P 0.9500
C00P C019 1.391(3)
C00Q H00Q 0.9500
C00Q C01F 1.384(3)
C00R H00C 0.9900
C00R H00D 0.9900
C00S H00S 0.9500
C00S C013 1.398(3)
C00S C01E 1.392(3)
C00T H00T 0.9500
C00T C01K 1.385(3)
C00U H00F 0.9900
C00U H00G 0.9900
C00V H00V 0.9500
C00V C01I 1.375(3)
C00W H00W 0.9500
C00W C021 1.382(3)
C00X B1 1.639(3)
C00Y C01L 1.404(3)
C00Y B2 1.645(3)
C00Z H00Z 0.9500
C00Z C01D 1.386(3)
C010 H010 0.9500
C010 C017 1.383(3)
C011 C01Z 1.450(3)
C012 H012 0.9500
C012 C01S 1.389(3)
C013 C01V 1.400(3)
C013 B2 1.649(3)
C014 H014 0.9500
C014 C018 1.384(3)
C015 H015 0.9500
C015 C016 1.404(3)
C015 C01O 1.370(3)
C016 B2 1.650(3)
C017 H017 0.9500
C017 C01O 1.388(3)
C018 H018 0.9500
C019 H019 0.9500
C019 C01F 1.387(3)
C01A H01J 0.9500
C01A C01I 1.385(3)
C01B H01G 0.9500
C01B C01K 1.387(3)
C01C H01C 0.9500
C01C C01N 1.391(3)
C01D H01M 0.9500
C01D C01M 1.376(3)
C01E H01H 0.9500
C01E C01R 1.376(3)
C01F H01P 0.9500
C01G H01I 0.9500
C01H H01Q 0.9500
C01H C01J 1.376(3)
C01I H01S 0.9500
C01J H01T 0.9500
C01J C01P 1.395(3)
C01K H01K 0.9500
C01L H01L 0.9500
C01L C01Y 1.394(3)
C01M H01U 0.9500
C01M C01T 1.384(3)
C01N H01N 0.9500
C01O H01O 0.9500
C01P H01W 0.9500
C01P C01S 1.372(3)
C01Q H01A 0.9900
C01Q H01B 0.9900
C01R H01R 0.9500
C01R C01X 1.383(3)
C01S H01Z 0.9500
C01T H01 0.9500
C01T C01U 1.385(3)
C01U H0AA 0.9500
C01V H01V 0.9500
C01V C01X 1.386(3)
C01W C025 1.458(4)
C01X H01X 0.9500
C01Y H01Y 0.9500
C01Y C021 1.372(3)
C01Z H01D 0.9800
C01Z H01E 0.9800
C01Z H01F 0.9800
C020 H02D 0.9800
C020 H02E 0.9800
C020 H02F 0.9800
C020 C022 1.436(4)
C021 H021 0.9500
C022 N7 1.141(3)
C025 H02A 0.9800
C025 H02B 0.9800
C025 H02C 0.9800
